data_4088045
loop_
_publ_author_name
'Do, Truong Giang'
'Hupf, Emanuel'
'Nordheider, Andreas'
'Lork, Enno'
'Slawin, Alexandra M. Z.'
'Makarov, Sergey G.'
'Ketkov, Sergey Yu.'
'Mebs, Stefan'
'Woollins, J. Derek'
'Beckmann, Jens'

_publ_section_title
;
 Intramolecularly Group 15 Stabilized Aryltellurenyl Halides and Triflates
;
_journal_issue 21
_journal_name_full Organometallics
_journal_page_first 5341
_journal_paper_doi 10.1021/acs.organomet.5b00813
_journal_volume 34
_journal_year 2015
_chemical_formula_sum 'C25 H18 As F3 O3 S Te'
_chemical_formula_weight 657.97
_space_group_IT_number 14
_space_group_name_Hall '-P 2yn'
_space_group_name_H-M_alt 'P 1 21/n 1'
_symmetry_cell_setting monoclinic
_symmetry_space_group_name_H-M 'P 1 21/n 1'
_atom_sites_solution_hydrogens geom
_atom_sites_solution_primary direct
_atom_sites_solution_secondary difmap
_audit_creation_method SHELXL-97
_cell_angle_alpha 90.00
_cell_angle_beta 99.0690(10)
_cell_angle_gamma 90.00
_cell_formula_units_Z 4
_cell_length_a 8.6484(3)
_cell_length_b 13.5162(4)
_cell_length_c 20.5103(6)
_cell_measurement_reflns_used 9649
_cell_measurement_temperature 100
_cell_measurement_theta_max 29.94
_cell_measurement_theta_min 2.44
_cell_volume 2367.55(13)
_computing_cell_refinement 'Bruker SAINT'
_computing_data_collection 'Bruker APEX2'
_computing_data_reduction 'Bruker SAINT'
_computing_molecular_graphics Diamond
_computing_publication_material WinGX
_computing_structure_refinement 'SHELXL-2013 (Sheldrick 2013)'
_computing_structure_solution 'SHELXS-97 (Sheldrick 2008)'
_diffrn_ambient_temperature 100
_diffrn_measured_fraction_theta_full 0.998
_diffrn_measured_fraction_theta_max 0.998
_diffrn_measurement_device_type 'Bruker Venture D8'
_diffrn_measurement_method '2\q/\w scans'
_diffrn_radiation_monochromator graphite
_diffrn_radiation_source 'fine-focus sealed tube'
_diffrn_radiation_type MoK\a
_diffrn_radiation_wavelength 0.71073
_diffrn_reflns_av_R_equivalents 0.0430
_diffrn_reflns_av_sigmaI/netI 0.0185
_diffrn_reflns_limit_h_max 12
_diffrn_reflns_limit_h_min -12
_diffrn_reflns_limit_k_max 19
_diffrn_reflns_limit_k_min -18
_diffrn_reflns_limit_l_max 28
_diffrn_reflns_limit_l_min -28
_diffrn_reflns_number 103189
_diffrn_reflns_theta_full 30.09
_diffrn_reflns_theta_max 30.09
_diffrn_reflns_theta_min 2.44
_exptl_absorpt_coefficient_mu 2.781
_exptl_absorpt_correction_T_max 0.8734
_exptl_absorpt_correction_T_min 0.6062
_exptl_absorpt_correction_type empirical
_exptl_absorpt_process_details 'SADABS (Bruker, 2000)'
_exptl_crystal_colour yellow
_exptl_crystal_density_diffrn 1.846
_exptl_crystal_density_method 'not measured'
_exptl_crystal_description block
_exptl_crystal_F_000 1280
_exptl_crystal_size_max 0.20
_exptl_crystal_size_mid 0.10
_exptl_crystal_size_min 0.05
_refine_diff_density_max 0.589
_refine_diff_density_min -0.371
_refine_diff_density_rms 0.095
_refine_ls_extinction_method none
_refine_ls_goodness_of_fit_ref 1.087
_refine_ls_hydrogen_treatment mixed
_refine_ls_matrix_type full
_refine_ls_number_parameters 307
_refine_ls_number_reflns 6930
_refine_ls_number_restraints 0
_refine_ls_restrained_S_all 1.087
_refine_ls_R_factor_all 0.0335
_refine_ls_R_factor_gt 0.0237
_refine_ls_shift/su_max 0.001
_refine_ls_shift/su_mean 0.000
_refine_ls_structure_factor_coef Fsqd
_refine_ls_weighting_details 'calc w=1/[\s^2^(Fo^2^)+(0.0195P)^2^+2.4715P] where P=(Fo^2^+2Fc^2^)/3'
_refine_ls_weighting_scheme calc
_refine_ls_wR_factor_gt 0.0463
_refine_ls_wR_factor_ref 0.0496
_reflns_number_gt 6027
_reflns_number_total 6930
_reflns_threshold_expression >2sigma(I)
_cod_data_source_file om5b00813_si_002.cif
_cod_data_source_block shelxl
_cod_depositor_comments
;
The following automatic conversions were performed:

data item '_symmetry_cell_setting' value 'Monoclinic' was changed to
'monoclinic' in accordance with the
/home/saulius/struct/COD-crude-data/automatic-downloads/DataCite-retrospective/ACS/depositions/lib/dictionaries/cif_core.dic
dictionary named 'cif_core.dic' version 2.4.2 last updated on
2011-04-26.

Automatic conversion script
Id: cif_fix_values 6909 2019-04-08 15:41:33Z antanas 
;
_cod_original_sg_symbol_H-M P2(1)/n
_cod_database_code 4088045

loop_
_symmetry_equiv_pos_as_xyz
'x, y, z'
'-x+1/2, y+1/2, -z+1/2'
'-x, -y, -z'
'x-1/2, -y-1/2, z-1/2'

loop_
_atom_site_label
_atom_site_type_symbol
_atom_site_fract_x
_atom_site_fract_y
_atom_site_fract_z
_atom_site_U_iso_or_equiv
_atom_site_adp_type
_atom_site_occupancy
_atom_site_symmetry_multiplicity
_atom_site_calc_flag
_atom_site_refinement_flags
Te1 Te 0.404623(13) 0.172651(8) 0.015164(6) 0.01190(3) Uani 1 1 d .
As1 As 0.29591(2) 0.235542(13) 0.115140(9) 0.01137(4) Uani 1 1 d .
S1 S 0.42274(5) -0.07343(3) 0.14749(2) 0.01398(8) Uani 1 1 d .
F1 F 0.15772(18) -0.11635(12) 0.07287(7) 0.0425(4) Uani 1 1 d .
F2 F 0.22579(19) -0.21779(11) 0.15279(8) 0.0454(4) Uani 1 1 d .
F3 F 0.13696(17) -0.07312(13) 0.17190(8) 0.0454(4) Uani 1 1 d .
O3 O 0.47127(19) -0.07889(11) 0.21759(7) 0.0269(3) Uani 1 1 d .
O1 O 0.50365(19) -0.13969(12) 0.10930(8) 0.0288(3) Uani 1 1 d .
O2 O 0.40171(17) 0.02529(10) 0.12062(7) 0.0220(3) Uani 1 1 d .
C10 C 0.3672(2) 0.32114(13) -0.01889(9) 0.0129(3) Uani 1 1 d .
C19 C 0.2933(2) 0.38743(13) 0.02065(9) 0.0125(3) Uani 1 1 d .
C14 C 0.2632(2) 0.48373(13) -0.00385(9) 0.0136(3) Uani 1 1 d .
C13 C 0.2992(2) 0.51684(13) -0.06475(9) 0.0158(3) Uani 1 1 d .
C1 C 0.2428(2) 0.62303(14) -0.07510(10) 0.0198(4) Uani 1 1 d .
H1A H 0.1576 0.6278 -0.1133 0.024 Uiso 1 1 calc R
H1B H 0.3297 0.6670 -0.0828 0.024 Uiso 1 1 calc R
C2 C 0.1823(2) 0.65136(14) -0.01000(10) 0.0210(4) Uani 1 1 d .
H2A H 0.2474 0.7046 0.0135 0.025 Uiso 1 1 calc R
H2B H 0.0723 0.6743 -0.0193 0.025 Uiso 1 1 calc R
C15 C 0.1951(2) 0.55756(13) 0.03074(10) 0.0164(4) Uani 1 1 d .
C16 C 0.1565(2) 0.53598(14) 0.09167(10) 0.0194(4) Uani 1 1 d .
H16 H 0.1116 0.5852 0.1159 0.023 Uiso 1 1 calc R
C17 C 0.1843(2) 0.43966(14) 0.11780(10) 0.0178(4) Uani 1 1 d .
H17 H 0.1572 0.4244 0.1598 0.021 Uiso 1 1 calc R
C18 C 0.2505(2) 0.36708(13) 0.08306(9) 0.0138(3) Uani 1 1 d .
C30 C 0.4399(2) 0.24833(13) 0.19591(9) 0.0133(3) Uani 1 1 d .
C35 C 0.5235(2) 0.33676(14) 0.20514(10) 0.0177(4) Uani 1 1 d .
H35 H 0.5053 0.3879 0.1731 0.021 Uiso 1 1 calc R
C34 C 0.6333(2) 0.34930(15) 0.26149(10) 0.0217(4) Uani 1 1 d .
H34 H 0.6913 0.4091 0.2682 0.026 Uiso 1 1 calc R
C33 C 0.6582(2) 0.27475(16) 0.30790(10) 0.0219(4) Uani 1 1 d .
H33 H 0.7322 0.2839 0.3469 0.026 Uiso 1 1 calc R
C32 C 0.5758(2) 0.18651(15) 0.29810(9) 0.0196(4) Uani 1 1 d .
H32 H 0.5950 0.1353 0.3301 0.024 Uiso 1 1 calc R
C31 C 0.4654(2) 0.17238(14) 0.24183(9) 0.0158(3) Uani 1 1 d .
H31 H 0.4087 0.1121 0.2350 0.019 Uiso 1 1 calc R
C20 C 0.1050(2) 0.17576(13) 0.13179(9) 0.0145(3) Uani 1 1 d .
C21 C 0.0137(2) 0.12253(14) 0.08235(10) 0.0199(4) Uani 1 1 d .
H21 H 0.0498 0.1099 0.0417 0.024 Uiso 1 1 calc R
C22 C -0.1313(2) 0.08784(16) 0.09307(12) 0.0267(5) Uani 1 1 d .
H22 H -0.1947 0.0507 0.0597 0.032 Uiso 1 1 calc R
C23 C -0.1837(2) 0.10712(16) 0.15201(12) 0.0280(5) Uani 1 1 d .
H23 H -0.2836 0.0838 0.1588 0.034 Uiso 1 1 calc R
C24 C -0.0916(3) 0.16015(17) 0.20127(12) 0.0286(5) Uani 1 1 d .
H24 H -0.1281 0.1726 0.2418 0.034 Uiso 1 1 calc R
C25 C 0.0543(2) 0.19526(16) 0.19149(10) 0.0220(4) Uani 1 1 d .
H25 H 0.1180 0.2319 0.2250 0.026 Uiso 1 1 calc R
C12 C 0.3732(2) 0.45236(14) -0.10105(9) 0.0174(4) Uani 1 1 d .
H12 H 0.4008 0.4728 -0.1420 0.021 Uiso 1 1 calc R
C11 C 0.4086(2) 0.35467(14) -0.07732(9) 0.0156(3) Uani 1 1 d .
H11 H 0.4624 0.3113 -0.1025 0.019 Uiso 1 1 calc R
C3 C 0.2246(2) -0.12238(16) 0.13573(11) 0.0251(4) Uani 1 1 d .

loop_
_atom_site_aniso_label
_atom_site_aniso_U_11
_atom_site_aniso_U_22
_atom_site_aniso_U_33
_atom_site_aniso_U_23
_atom_site_aniso_U_13
_atom_site_aniso_U_12
Te1 0.01263(6) 0.00919(5) 0.01370(6) -0.00020(4) 0.00150(4) 0.00032(4)
As1 0.01109(8) 0.01074(8) 0.01206(8) 0.00008(6) 0.00112(6) -0.00119(6)
S1 0.0151(2) 0.01144(19) 0.0159(2) 0.00258(16) 0.00400(16) 0.00168(16)
F1 0.0382(8) 0.0419(9) 0.0390(8) 0.0029(7) -0.0200(6) -0.0080(7)
F2 0.0470(9) 0.0258(7) 0.0617(10) 0.0167(7) 0.0031(8) -0.0166(7)
F3 0.0264(7) 0.0576(10) 0.0584(10) 0.0121(8) 0.0252(7) 0.0051(7)
O3 0.0339(8) 0.0258(8) 0.0179(7) 0.0009(6) -0.0054(6) 0.0041(7)
O1 0.0348(9) 0.0257(8) 0.0293(8) 0.0016(6) 0.0157(7) 0.0133(7)
O2 0.0258(7) 0.0126(6) 0.0279(8) 0.0071(5) 0.0054(6) 0.0004(5)
C10 0.0126(8) 0.0101(7) 0.0150(8) -0.0010(6) -0.0009(6) -0.0011(6)
C19 0.0094(8) 0.0116(8) 0.0151(8) -0.0010(6) -0.0022(6) -0.0015(6)
C14 0.0092(8) 0.0120(8) 0.0180(8) -0.0002(7) -0.0032(6) -0.0012(6)
C13 0.0136(8) 0.0128(8) 0.0189(9) 0.0017(7) -0.0038(7) -0.0039(7)
C1 0.0197(9) 0.0134(9) 0.0246(10) 0.0052(7) -0.0012(7) -0.0001(7)
C2 0.0191(9) 0.0125(8) 0.0302(11) 0.0023(7) 0.0003(8) 0.0038(7)
C15 0.0111(8) 0.0129(8) 0.0243(9) -0.0001(7) -0.0004(7) 0.0015(6)
C16 0.0162(9) 0.0162(9) 0.0265(10) -0.0037(8) 0.0057(7) 0.0041(7)
C17 0.0166(9) 0.0177(9) 0.0198(9) -0.0021(7) 0.0046(7) 0.0003(7)
C18 0.0127(8) 0.0113(8) 0.0167(8) 0.0004(6) 0.0002(6) -0.0002(6)
C30 0.0114(8) 0.0160(8) 0.0124(8) -0.0012(6) 0.0018(6) -0.0004(6)
C35 0.0155(8) 0.0165(9) 0.0201(9) 0.0001(7) 0.0003(7) -0.0033(7)
C34 0.0165(9) 0.0205(9) 0.0266(10) -0.0048(8) -0.0014(7) -0.0029(7)
C33 0.0144(9) 0.0328(11) 0.0170(9) -0.0040(8) -0.0021(7) 0.0031(8)
C32 0.0151(9) 0.0277(10) 0.0162(9) 0.0044(7) 0.0028(7) 0.0032(7)
C31 0.0143(8) 0.0175(9) 0.0160(8) 0.0014(7) 0.0036(6) 0.0001(7)
C20 0.0104(8) 0.0121(8) 0.0207(9) 0.0027(7) 0.0018(6) -0.0007(6)
C21 0.0165(9) 0.0185(9) 0.0238(10) -0.0007(7) 0.0000(7) -0.0021(7)
C22 0.0148(9) 0.0231(10) 0.0399(12) 0.0002(9) -0.0027(8) -0.0040(8)
C23 0.0131(9) 0.0235(10) 0.0488(14) 0.0091(10) 0.0092(9) 0.0007(8)
C24 0.0219(10) 0.0313(12) 0.0361(12) 0.0030(9) 0.0155(9) 0.0016(9)
C25 0.0198(9) 0.0233(10) 0.0244(10) -0.0028(8) 0.0083(8) -0.0023(8)
C12 0.0202(9) 0.0154(9) 0.0159(9) 0.0014(7) 0.0008(7) -0.0053(7)
C11 0.0179(9) 0.0129(8) 0.0153(8) -0.0009(7) 0.0007(7) -0.0027(7)
C3 0.0215(10) 0.0235(10) 0.0297(11) 0.0068(8) 0.0018(8) -0.0048(8)

loop_
_atom_type_symbol
_atom_type_description
_atom_type_scat_dispersion_real
_atom_type_scat_dispersion_imag
_atom_type_scat_source
C C 0.0033 0.0016 'International Tables Vol C Tables 4.2.6.8 and 6.1.1.4'
H H 0.0000 0.0000 'International Tables Vol C Tables 4.2.6.8 and 6.1.1.4'
O O 0.0106 0.0060 'International Tables Vol C Tables 4.2.6.8 and 6.1.1.4'
F F 0.0171 0.0103 'International Tables Vol C Tables 4.2.6.8 and 6.1.1.4'
S S 0.1246 0.1234 'International Tables Vol C Tables 4.2.6.8 and 6.1.1.4'
As As 0.0499 2.0058 'International Tables Vol C Tables 4.2.6.8 and 6.1.1.4'
Te Te -0.5308 1.6751 'International Tables Vol C Tables 4.2.6.8 and 6.1.1.4'

loop_
_geom_angle_atom_site_label_1
_geom_angle_atom_site_label_2
_geom_angle_atom_site_label_3
_geom_angle
C10 Te1 As1 83.84(5)
C18 As1 C20 108.47(8)
C18 As1 C30 106.46(8)
C20 As1 C30 110.16(8)
C18 As1 Te1 96.64(5)
C20 As1 Te1 116.28(6)
C30 As1 Te1 117.14(5)
O3 S1 O1 114.97(9)
O3 S1 O2 115.43(9)
O1 S1 O2 114.16(9)
O3 S1 C3 103.59(10)
O1 S1 C3 103.29(10)
O2 S1 C3 103.09(9)
C11 C10 C19 119.24(16)
C11 C10 Te1 123.12(13)
C19 C10 Te1 117.63(13)
C14 C19 C18 116.33(16)
C14 C19 C10 116.97(16)
C18 C19 C10 126.68(16)
C19 C14 C15 123.09(17)
C19 C14 C13 123.89(17)
C15 C14 C13 113.01(16)
C12 C13 C14 117.92(17)
C12 C13 C1 133.83(18)
C14 C13 C1 108.25(16)
C13 C1 C2 104.85(15)
C15 C2 C1 105.21(15)
C16 C15 C14 119.29(17)
C16 C15 C2 132.27(17)
C14 C15 C2 108.43(16)
C15 C16 C17 119.25(17)
C18 C17 C16 121.03(18)
C17 C18 C19 121.01(17)
C17 C18 As1 123.96(14)
C19 C18 As1 115.01(13)
C31 C30 C35 121.25(17)
C31 C30 As1 122.15(14)
C35 C30 As1 116.55(13)
C34 C35 C30 119.38(18)
C33 C34 C35 119.86(19)
C34 C33 C32 120.48(18)
C33 C32 C31 120.54(18)
C30 C31 C32 118.48(18)
C21 C20 C25 121.43(18)
C21 C20 As1 119.75(14)
C25 C20 As1 118.53(14)
C20 C21 C22 119.0(2)
C23 C22 C21 120.3(2)
C22 C23 C24 120.42(19)
C23 C24 C25 120.1(2)
C20 C25 C24 118.8(2)
C13 C12 C11 119.90(17)
C10 C11 C12 122.00(17)
F3 C3 F1 108.23(18)
F3 C3 F2 108.70(18)
F1 C3 F2 107.29(18)
F3 C3 S1 110.77(16)
F1 C3 S1 111.32(15)
F2 C3 S1 110.42(15)

loop_
_geom_bond_atom_site_label_1
_geom_bond_atom_site_label_2
_geom_bond_distance
Te1 C10 2.1329(17)
Te1 As1 2.5336(2)
As1 C18 1.9148(18)
As1 C20 1.9166(17)
As1 C30 1.9170(18)
S1 O3 1.4348(15)
S1 O1 1.4415(15)
S1 O2 1.4441(14)
S1 C3 1.817(2)
F1 C3 1.330(3)
F2 C3 1.336(2)
F3 C3 1.321(3)
C10 C11 1.381(3)
C10 C19 1.425(2)
C19 C14 1.405(2)
C19 C18 1.415(2)
C14 C15 1.406(3)
C14 C13 1.407(3)
C13 C12 1.369(3)
C13 C1 1.520(3)
C1 C2 1.557(3)
C2 C15 1.513(3)
C15 C16 1.375(3)
C16 C17 1.414(3)
C17 C18 1.388(3)
C30 C31 1.387(3)
C30 C35 1.394(2)
C35 C34 1.386(3)
C34 C33 1.380(3)
C33 C32 1.387(3)
C32 C31 1.390(3)
C20 C21 1.384(3)
C20 C25 1.390(3)
C21 C22 1.389(3)
C22 C23 1.381(3)
C23 C24 1.384(3)
C24 C25 1.392(3)
C12 C11 1.424(3)

loop_
_geom_torsion_atom_site_label_1
_geom_torsion_atom_site_label_2
_geom_torsion_atom_site_label_3
_geom_torsion_atom_site_label_4
_geom_torsion
C10 Te1 As1 C18 3.11(7)
C10 Te1 As1 C20 117.52(8)
C10 Te1 As1 C30 -109.24(8)
As1 Te1 C10 C11 176.77(15)
As1 Te1 C10 C19 -4.31(12)
C11 C10 C19 C14 1.7(2)
Te1 C10 C19 C14 -177.25(12)
C11 C10 C19 C18 -176.60(17)
Te1 C10 C19 C18 4.4(2)
C18 C19 C14 C15 0.3(3)
C10 C19 C14 C15 -178.14(16)
C18 C19 C14 C13 179.56(16)
C10 C19 C14 C13 1.1(3)
C19 C14 C13 C12 -2.5(3)
C15 C14 C13 C12 176.77(16)
C19 C14 C13 C1 177.57(16)
C15 C14 C13 C1 -3.1(2)
C12 C13 C1 C2 -175.1(2)
C14 C13 C1 C2 4.8(2)
C13 C1 C2 C15 -4.6(2)
C19 C14 C15 C16 0.4(3)
C13 C14 C15 C16 -178.86(17)
C19 C14 C15 C2 179.31(16)
C13 C14 C15 C2 0.0(2)
C1 C2 C15 C16 -178.3(2)
C1 C2 C15 C14 3.0(2)
C14 C15 C16 C17 -0.8(3)
C2 C15 C16 C17 -179.32(19)
C15 C16 C17 C18 0.3(3)
C16 C17 C18 C19 0.5(3)
C16 C17 C18 As1 178.82(14)
C14 C19 C18 C17 -0.8(3)
C10 C19 C18 C17 177.54(17)
C14 C19 C18 As1 -179.27(12)
C10 C19 C18 As1 -1.0(2)
C20 As1 C18 C17 58.80(17)
C30 As1 C18 C17 -59.73(17)
Te1 As1 C18 C17 179.39(15)
C20 As1 C18 C19 -122.76(13)
C30 As1 C18 C19 118.71(13)
Te1 As1 C18 C19 -2.17(13)
C18 As1 C30 C31 161.88(15)
C20 As1 C30 C31 44.46(17)
Te1 As1 C30 C31 -91.45(15)
C18 As1 C30 C35 -20.77(16)
C20 As1 C30 C35 -138.18(14)
Te1 As1 C30 C35 85.90(14)
C31 C30 C35 C34 -0.5(3)
As1 C30 C35 C34 -177.84(15)
C30 C35 C34 C33 -0.4(3)
C35 C34 C33 C32 1.0(3)
C34 C33 C32 C31 -0.9(3)
C35 C30 C31 C32 0.6(3)
As1 C30 C31 C32 177.83(14)
C33 C32 C31 C30 0.1(3)
C18 As1 C20 C21 90.79(16)
C30 As1 C20 C21 -153.05(15)
Te1 As1 C20 C21 -16.72(17)
C18 As1 C20 C25 -83.06(17)
C30 As1 C20 C25 33.10(17)
Te1 As1 C20 C25 169.43(13)
C25 C20 C21 C22 -0.2(3)
As1 C20 C21 C22 -173.85(15)
C20 C21 C22 C23 0.6(3)
C21 C22 C23 C24 -0.8(3)
C22 C23 C24 C25 0.6(3)
C21 C20 C25 C24 0.0(3)
As1 C20 C25 C24 173.73(16)
C23 C24 C25 C20 -0.2(3)
C14 C13 C12 C11 1.1(3)
C1 C13 C12 C11 -178.96(19)
C19 C10 C11 C12 -3.1(3)
Te1 C10 C11 C12 175.84(14)
C13 C12 C11 C10 1.6(3)
O3 S1 C3 F3 55.34(17)
O1 S1 C3 F3 175.56(15)
O2 S1 C3 F3 -65.31(17)
O3 S1 C3 F1 175.81(15)
O1 S1 C3 F1 -63.96(17)
O2 S1 C3 F1 55.16(18)
O3 S1 C3 F2 -65.13(18)
O1 S1 C3 F2 55.10(18)
O2 S1 C3 F2 174.22(15)
